data_7115183
loop_
_publ_author_name
'Stanley Cameron, T.'
'Decken, Andreas'
'Fang, Min'
'Passmore, Jack'
'Wood, Dale J.'
'Parsons, Simon'

_publ_section_title
;
 Oxidation of methyl groups in the reaction of sulfur homopolyatomic
 cations with acetonitrile: formation and crystal structure of the novel
 trithietanylium ring
;
_journal_issue 18
_journal_name_full 'Chemical Communications'
_journal_page_first 1801
_journal_paper_doi 10.1039/a904107i
_journal_year 1999
_chemical_formula_sum 'C14 As F15 N2 S'
_chemical_formula_weight 588.14
_space_group_IT_number 15
_symmetry_cell_setting monoclinic
_symmetry_space_group_name_Hall '-C 2yc'
_symmetry_space_group_name_H-M 'C 1 2/c 1'
_atom_sites_solution_hydrogens geom
_atom_sites_solution_primary direct
_atom_sites_solution_secondary difmap
_cell_angle_alpha 90.00
_cell_angle_beta 96.66(3)
_cell_angle_gamma 90.00
_cell_formula_units_Z 8
_cell_length_a 11.967(4)
_cell_length_b 12.268(4)
_cell_length_c 24.076(5)
_cell_measurement_reflns_used 25
_cell_measurement_temperature 293(2)
_cell_measurement_theta_max 14
_cell_measurement_theta_min 12
_cell_volume 3510.8(18)
_computing_cell_refinement 'Enraf-Nonius CAD4 diffractometer software'
_computing_data_collection 'Enraf-Nonius CAD4 diffractometer software'
_computing_data_reduction XCAD4
_computing_structure_refinement 'SHELXL-93 (Sheldrick, 1993)'
_computing_structure_solution 'SHELXS-86 (Sheldrick, 1990)'
_diffrn_ambient_temperature 293(2)
_diffrn_measurement_device 'Enraf-Nonius CAD4 '
_diffrn_measurement_method \w
_diffrn_radiation_monochromator graphite
_diffrn_radiation_type MoK\a
_diffrn_radiation_wavelength 0.71073
_diffrn_reflns_av_R_equivalents 0.0699
_diffrn_reflns_limit_h_max 14
_diffrn_reflns_limit_h_min -11
_diffrn_reflns_limit_k_max 11
_diffrn_reflns_limit_k_min -14
_diffrn_reflns_limit_l_max 28
_diffrn_reflns_limit_l_min -28
_diffrn_reflns_number 6953
_diffrn_reflns_theta_max 25.03
_diffrn_reflns_theta_min 2.39
_diffrn_standards_decay_% 7
_diffrn_standards_interval_time '60 min'
_diffrn_standards_number 3
_exptl_absorpt_coefficient_mu 2.216
_exptl_absorpt_correction_type none
_exptl_crystal_colour colourless
_exptl_crystal_description irregular
_exptl_crystal_F_000 2256
_exptl_crystal_size_max 0.84
_exptl_crystal_size_mid 0.57
_exptl_crystal_size_min 0.53
_refine_diff_density_max 0.791
_refine_diff_density_min -0.834
_refine_ls_goodness_of_fit_obs 1.147
_refine_ls_hydrogen_treatment 'riding model'
_refine_ls_matrix_type full
_refine_ls_number_parameters 298
_refine_ls_number_reflns 3093
_refine_ls_number_restraints 0
_refine_ls_R_factor_obs 0.0538
_refine_ls_shift/esd_max 0.001
_refine_ls_shift/esd_mean 0.000
_refine_ls_structure_factor_coef Fsqd
_refine_ls_weighting_details 'w=1/[\s^2^(Fo^2^)+(0.0900P)^2^+0.0000P] where P=(Fo^2^+2Fc^2^)/3'
_refine_ls_weighting_scheme calc
_refine_ls_wR_factor_obs 0.1347
_reflns_number_observed 2207
_reflns_number_total 3093
_reflns_observed_criterion >2sigma(I)
_cod_data_source_file 904107i.txt
_cod_data_source_block 4
_cod_depositor_comments
;
The following automatic conversions were performed:

'_refine_ls_weighting_scheme' value 'calc
w=1/[\s^2^(Fo^2^)+(0.0900P)^2^+0.0000P] where P=(Fo^2^+2Fc^2^)/3' was
changed to 'calc'. New tag '_refine_ls_weighting_details' was
created. The value of the new tag was set to
'w=1/[\s^2^(Fo^2^)+(0.0900P)^2^+0.0000P] where P=(Fo^2^+2Fc^2^)/3'.

Automatic conversion script
Id: cif_fix_values 3143 2015-03-26 13:38:13Z robertas 
;
_cod_database_code 7115183
_expt_crystal_densitiy_diffrn 2.225

loop_
_symmetry_equiv_pos_as_xyz
'x, y, z'
'-x, y, -z+1/2'
'x+1/2, y+1/2, z'
'-x+1/2, y+1/2, -z+1/2'
'-x, -y, -z'
'x, -y, z-1/2'
'-x+1/2, -y+1/2, -z'
'x+1/2, -y+1/2, z-1/2'

loop_
_atom_site_aniso_label
_atom_site_aniso_U_11
_atom_site_aniso_U_22
_atom_site_aniso_U_33
_atom_site_aniso_U_23
_atom_site_aniso_U_13
_atom_site_aniso_U_12
S 0.0584(10) 0.0442(8) 0.0285(6) 0.0066(6) 0.0041(6) 0.0022(6)
C1 0.041(3) 0.039(3) 0.027(2) -0.001(2) 0.005(2) 0.004(2)
N1 0.054(3) 0.034(2) 0.030(2) 0.002(2) 0.005(2) 0.006(2)
C2 0.050(3) 0.040(3) 0.027(2) 0.002(2) 0.008(2) 0.007(2)
N2 0.049(3) 0.045(3) 0.030(2) 0.004(2) 0.003(2) 0.006(2)
C3 0.042(3) 0.048(3) 0.027(2) 0.003(2) 0.004(2) 0.000(2)
C4 0.040(3) 0.043(3) 0.033(3) 0.001(2) 0.002(2) 0.002(2)
C5 0.052(4) 0.060(4) 0.022(2) -0.007(2) 0.008(2) -0.002(3)
C6 0.048(4) 0.062(4) 0.028(3) 0.014(2) 0.001(2) -0.005(3)
C7 0.048(3) 0.040(3) 0.041(3) 0.009(2) -0.003(3) 0.002(2)
C8 0.047(3) 0.045(3) 0.031(3) -0.001(2) -0.001(2) -0.002(2)
C9 0.049(3) 0.044(3) 0.026(2) 0.002(2) 0.003(2) 0.010(2)
C10 0.047(3) 0.054(3) 0.032(3) 0.005(2) 0.006(2) 0.006(3)
C11 0.048(4) 0.056(4) 0.041(3) -0.004(3) 0.005(3) -0.002(3)
C12 0.054(4) 0.064(4) 0.030(3) -0.007(3) 0.000(3) 0.015(3)
C13 0.057(4) 0.053(4) 0.026(3) 0.005(2) 0.004(2) 0.013(3)
C14 0.047(3) 0.044(3) 0.033(3) 0.000(2) 0.005(2) 0.010(2)
F1 0.069(2) 0.049(2) 0.047(2) -0.0001(15) 0.011(2) 0.011(2)
F2 0.083(3) 0.082(3) 0.031(2) -0.007(2) 0.012(2) 0.000(2)
F3 0.087(3) 0.081(3) 0.035(2) 0.027(2) 0.008(2) 0.000(2)
F4 0.084(3) 0.049(2) 0.057(2) 0.016(2) 0.000(2) 0.008(2)
F5 0.090(3) 0.052(2) 0.039(2) -0.0046(15) 0.012(2) 0.016(2)
F6 0.072(3) 0.074(2) 0.039(2) 0.016(2) 0.004(2) -0.014(2)
F7 0.061(3) 0.081(3) 0.057(2) -0.001(2) 0.003(2) -0.009(2)
F8 0.065(3) 0.098(3) 0.036(2) -0.001(2) -0.010(2) 0.003(2)
F9 0.080(3) 0.067(2) 0.031(2) 0.012(2) 0.001(2) 0.006(2)
F10 0.068(2) 0.055(2) 0.037(2) 0.0133(14) 0.001(2) -0.003(2)
As 0.0496(4) 0.0421(4) 0.0352(3) -0.0015(2) 0.0076(2) 0.0009(3)
F11 0.054(2) 0.084(3) 0.066(2) -0.001(2) 0.004(2) -0.017(2)
F12 0.078(3) 0.037(2) 0.073(2) 0.003(2) 0.009(2) 0.002(2)
F13 0.072(3) 0.076(3) 0.037(2) -0.014(2) 0.012(2) -0.011(2)
F14 0.067(3) 0.048(2) 0.054(2) 0.0109(15) -0.007(2) 0.011(2)
F15 0.066(2) 0.067(2) 0.040(2) 0.000(2) 0.016(2) 0.011(2)

loop_
_atom_site_label
_atom_site_type_symbol
_atom_site_fract_x
_atom_site_fract_y
_atom_site_fract_z
_atom_site_U_iso_or_equiv
_atom_site_thermal_displace_type
_atom_site_occupancy
_atom_site_calc_flag
S S -0.13533(13) 0.63722(11) -0.00445(5) 0.0438(4) Uani 1 d
C1 C -0.1676(4) 0.5286(4) 0.0780(2) 0.0353(11) Uani 1 d
N1 N -0.0940(4) 0.5978(3) 0.0615(2) 0.0392(10) Uani 1 d
C2 C -0.2504(5) 0.5546(4) -0.0063(2) 0.0388(12) Uani 1 d
N2 N -0.2560(4) 0.5030(3) 0.0415(2) 0.0417(11) Uani 1 d
C3 C -0.1569(5) 0.4773(4) 0.1342(2) 0.0390(12) Uani 1 d
C4 C -0.1864(4) 0.5322(4) 0.1803(2) 0.0388(12) Uani 1 d
C5 C -0.1847(5) 0.4825(5) 0.2311(2) 0.0445(14) Uani 1 d
C6 C -0.1493(5) 0.3745(5) 0.2367(2) 0.0464(14) Uani 1 d
C7 C -0.1228(5) 0.3184(4) 0.1910(2) 0.0440(13) Uani 1 d
C8 C -0.1235(5) 0.3702(4) 0.1410(2) 0.0417(13) Uani 1 d
C9 C -0.3300(5) 0.5377(4) -0.0555(2) 0.0396(12) Uani 1 d
C10 C -0.4157(5) 0.4611(5) -0.0574(2) 0.0444(13) Uani 1 d
C11 C -0.4890(5) 0.4449(5) -0.1052(2) 0.0481(14) Uani 1 d
C12 C -0.4789(5) 0.5049(5) -0.1521(2) 0.0495(15) Uani 1 d
C13 C -0.3949(5) 0.5821(5) -0.1524(2) 0.0457(14) Uani 1 d
C14 C -0.3236(5) 0.5967(4) -0.1050(2) 0.0411(13) Uani 1 d
F1 F -0.2208(3) 0.6352(3) 0.17551(13) 0.0546(9) Uani 1 d
F2 F -0.2156(3) 0.5360(3) 0.27494(12) 0.0648(10) Uani 1 d
F3 F -0.1461(3) 0.3262(3) 0.28667(13) 0.0678(11) Uani 1 d
F4 F -0.0889(3) 0.2150(3) 0.19737(14) 0.0639(10) Uani 1 d
F5 F -0.0963(3) 0.3143(3) 0.09728(13) 0.0601(10) Uani 1 d
F6 F -0.4297(3) 0.3993(3) -0.01347(13) 0.0615(10) Uani 1 d
F7 F -0.5700(3) 0.3714(3) -0.10521(15) 0.0666(11) Uani 1 d
F8 F -0.5514(3) 0.4893(3) -0.19757(13) 0.0673(11) Uani 1 d
F9 F -0.3872(3) 0.6394(3) -0.19806(12) 0.0596(10) Uani 1 d
F10 F -0.2442(3) 0.6738(3) -0.10444(12) 0.0537(9) Uani 1 d
As As 0.05987(5) 0.64440(5) 0.09608(2) 0.0421(2) Uani 1 d
F11 F 0.1901(3) 0.6824(3) 0.1223(2) 0.0683(10) Uani 1 d
F12 F 0.0204(3) 0.7727(3) 0.07573(15) 0.0627(10) Uani 1 d
F13 F 0.0061(3) 0.6623(3) 0.15746(13) 0.0613(10) Uani 1 d
F14 F 0.0845(3) 0.5103(3) 0.11181(13) 0.0572(9) Uani 1 d
F15 F 0.1000(3) 0.6225(3) 0.03107(13) 0.0569(9) Uani 1 d

loop_
_atom_type_symbol
_atom_type_description
_atom_type_scat_dispersion_real
_atom_type_scat_dispersion_imag
_atom_type_scat_source
C C 0.0033 0.0016 'International Tables Vol C Tables 4.2.6.8 and 6.1.1.4'
N N 0.0061 0.0033 'International Tables Vol C Tables 4.2.6.8 and 6.1.1.4'
F F 0.0171 0.0103 'International Tables Vol C Tables 4.2.6.8 and 6.1.1.4'
S S 0.1246 0.1234 'International Tables Vol C Tables 4.2.6.8 and 6.1.1.4'
As As 0.0499 2.0058 'International Tables Vol C Tables 4.2.6.8 and 6.1.1.4'

loop_
_geom_angle_atom_site_label_1
_geom_angle_atom_site_label_2
_geom_angle_atom_site_label_3
_geom_angle
N1 S C2 90.1(2)
N1 C1 N2 117.4(4)
N1 C1 C3 124.0(5)
N2 C1 C3 118.6(5)
C1 N1 S 109.7(4)
C1 N1 As 131.9(3)
S N1 As 117.7(2)
N2 C2 C9 123.4(5)
N2 C2 S 112.5(4)
C9 C2 S 124.0(4)
C2 N2 C1 110.2(5)
C8 C3 C4 118.0(5)
C8 C3 C1 120.3(5)
C4 C3 C1 121.6(5)
F1 C4 C5 118.4(5)
F1 C4 C3 120.0(4)
C5 C4 C3 121.6(5)
F2 C5 C4 120.9(5)
F2 C5 C6 120.1(5)
C4 C5 C6 119.0(5)
F3 C6 C7 121.1(5)
F3 C6 C5 119.0(5)
C7 C6 C5 119.9(5)
F4 C7 C8 121.0(5)
F4 C7 C6 118.9(5)
C8 C7 C6 119.9(5)
F5 C8 C7 118.9(5)
F5 C8 C3 119.6(5)
C7 C8 C3 121.4(5)
C10 C9 C14 115.8(5)
C10 C9 C2 122.5(5)
C14 C9 C2 121.7(5)
F6 C10 C11 117.2(5)
F6 C10 C9 121.4(5)
C11 C10 C9 121.4(5)
F7 C11 C12 120.1(5)
F7 C11 C10 119.6(5)
C12 C11 C10 120.3(6)
F8 C12 C11 119.5(6)
F8 C12 C13 119.9(5)
C11 C12 C13 120.6(5)
F9 C13 C14 122.3(6)
F9 C13 C12 119.5(5)
C14 C13 C12 118.1(5)
F10 C14 C13 118.5(5)
F10 C14 C9 117.7(5)
C13 C14 C9 123.8(6)
F11 As F13 93.8(2)
F11 As F12 93.8(2)
F13 As F12 90.6(2)
F11 As F14 93.2(2)
F13 As F14 90.3(2)
F12 As F14 172.9(2)
F11 As F15 92.3(2)
F13 As F15 173.9(2)
F12 As F15 88.8(2)
F14 As F15 89.5(2)
F11 As N1 177.6(2)
F13 As N1 88.6(2)
F12 As N1 86.2(2)
F14 As N1 86.8(2)
F15 As N1 85.3(2)

loop_
_geom_bond_atom_site_label_1
_geom_bond_atom_site_label_2
_geom_bond_distance
S N1 1.678(4)
S C2 1.706(6)
C1 N1 1.319(7)
C1 N2 1.332(6)
C1 C3 1.484(6)
N1 As 2.014(5)
C2 N2 1.324(6)
C2 C9 1.446(7)
C3 C8 1.378(7)
C3 C4 1.378(7)
C4 F1 1.329(6)
C4 C5 1.364(7)
C5 F2 1.332(6)
C5 C6 1.392(8)
C6 F3 1.338(6)
C6 C7 1.365(8)
C7 F4 1.335(6)
C7 C8 1.361(7)
C8 F5 1.328(6)
C9 C10 1.388(8)
C9 C14 1.402(7)
C10 F6 1.328(6)
C10 C11 1.377(8)
C11 F7 1.324(7)
C11 C12 1.365(8)
C12 F8 1.330(6)
C12 C13 1.383(9)
C13 F9 1.316(6)
C13 C14 1.356(8)
C14 F10 1.340(7)
As F11 1.678(4)
As F13 1.693(3)
As F12 1.700(3)
As F14 1.706(3)
As F15 1.711(3)
